data_7151949
loop_
_publ_author_name
'Srinivas, Deekonda'
'Vijayadas, Kuruppanthara N.'
'Gonnade, Rajesh'
'Phalgune, Usha D.'
'Rajamohanan, Pattuparambil R.'
'Sanjayan, Gangadhar J.'

_publ_section_title
;
 Concurrent display of both \a- and \b-turns in a model peptide.
;
_journal_issue 16
_journal_name_full 'Organic &amp; biomolecular chemistry'
_journal_page_first 5762
_journal_page_last 5765
_journal_paper_doi 10.1039/c1ob05553d
_journal_volume 9
_journal_year 2011
_chemical_absolute_configuration syn
_chemical_formula_moiety 'C21 H37 N5 O7 . H2O'
_chemical_formula_sum 'C21 H39 N5 O8'
_chemical_formula_weight 489.57
_chemical_name_systematic
;
?
;
_space_group_IT_number 19
_symmetry_cell_setting orthorhombic
_symmetry_space_group_name_Hall 'P 2ac 2ab'
_symmetry_space_group_name_H-M 'P 21 21 21'
_atom_sites_solution_hydrogens geom
_atom_sites_solution_primary direct
_atom_sites_solution_secondary difmap
_audit_creation_method SHELXL-97
_cell_angle_alpha 90.00
_cell_angle_beta 90.00
_cell_angle_gamma 90.00
_cell_formula_units_Z 4
_cell_length_a 9.0917(8)
_cell_length_b 9.8531(9)
_cell_length_c 29.228(2)
_cell_measurement_reflns_used 1225
_cell_measurement_temperature 297(2)
_cell_measurement_theta_max 21.37
_cell_measurement_theta_min 2.24
_cell_volume 2618.3(4)
_computing_cell_refinement 'BRUKER SAINT'
_computing_data_collection 'BRUKER SMART'
_computing_data_reduction 'BRUKER SAINT'
_computing_molecular_graphics SHELXTL
_computing_publication_material SHELXTL
_computing_structure_refinement 'SHELXL-97 (Sheldrick, 1997)'
_computing_structure_solution 'SHELXS-97 (Sheldrick, 1990)'
_diffrn_ambient_temperature 297(2)
_diffrn_measured_fraction_theta_full 1.000
_diffrn_measured_fraction_theta_max 1.000
_diffrn_measurement_device 'Bruker Smart APEX'
_diffrn_measurement_device_type 'CCD Area Detector'
_diffrn_measurement_method 'Phi and Omega Scan'
_diffrn_radiation_monochromator graphite
_diffrn_radiation_source 'fine-focus sealed tube'
_diffrn_radiation_type MoK\a
_diffrn_radiation_wavelength 0.71073
_diffrn_reflns_av_R_equivalents 0.0376
_diffrn_reflns_av_sigmaI/netI 0.0442
_diffrn_reflns_limit_h_max 10
_diffrn_reflns_limit_h_min -10
_diffrn_reflns_limit_k_max 10
_diffrn_reflns_limit_k_min -11
_diffrn_reflns_limit_l_max 29
_diffrn_reflns_limit_l_min -34
_diffrn_reflns_number 13265
_diffrn_reflns_theta_full 25.00
_diffrn_reflns_theta_max 24.99
_diffrn_reflns_theta_min 1.39
_exptl_absorpt_coefficient_mu 0.095
_exptl_absorpt_correction_T_max 0.9938
_exptl_absorpt_correction_T_min 0.9501
_exptl_absorpt_correction_type multi-scan
_exptl_absorpt_process_details 'bruker sadabs'
_exptl_crystal_colour colourless
_exptl_crystal_density_diffrn 1.242
_exptl_crystal_density_method 'not measured'
_exptl_crystal_description plate
_exptl_crystal_F_000 1056
_exptl_crystal_size_max 0.54
_exptl_crystal_size_mid 0.38
_exptl_crystal_size_min 0.07
_refine_diff_density_max 0.221
_refine_diff_density_min -0.142
_refine_diff_density_rms 0.039
_refine_ls_abs_structure_details 'Flack H D (1983), Acta Cryst. A39, 876-881'
_refine_ls_abs_structure_Flack 0.4(17)
_refine_ls_extinction_method none
_refine_ls_goodness_of_fit_ref 1.116
_refine_ls_hydrogen_treatment mixed
_refine_ls_matrix_type full
_refine_ls_number_parameters 321
_refine_ls_number_reflns 4607
_refine_ls_number_restraints 0
_refine_ls_restrained_S_all 1.116
_refine_ls_R_factor_all 0.0855
_refine_ls_R_factor_gt 0.0641
_refine_ls_shift/su_max 0.069
_refine_ls_shift/su_mean 0.003
_refine_ls_structure_factor_coef Fsqd
_refine_ls_weighting_details 'calc w=1/[\s^2^(Fo^2^)+(0.0627P)^2^+0.2392P] where P=(Fo^2^+2Fc^2^)/3'
_refine_ls_weighting_scheme calc
_refine_ls_wR_factor_gt 0.1324
_refine_ls_wR_factor_ref 0.1411
_reflns_number_gt 3636
_reflns_number_total 4607
_reflns_threshold_expression >2sigma(I)
_cod_data_source_file c1ob05553d.txt
_cod_data_source_block shrini
_cod_depositor_comments
;
The following automatic conversions were performed:

'_symmetry_cell_setting' value 'Orthorhombic' changed to
'orthorhombic' according to
/home/saulius/struct/CIF-dictionaries/cif_core.dic dictionary named
'cif_core.dic' version 2.4.1 from 2010-06-29.

Automatic conversion script
Id: cif_fix_values 1715 2011-07-08 13:25:40Z adriana 
;
_cod_original_sg_symbol_H-M P2(1)2(1)2(1)
_cod_database_code 7151949

loop_
_symmetry_equiv_pos_as_xyz
'x, y, z'
'-x+1/2, -y, z+1/2'
'-x, y+1/2, -z+1/2'
'x+1/2, -y+1/2, -z'

loop_
_atom_site_label
_atom_site_type_symbol
_atom_site_fract_x
_atom_site_fract_y
_atom_site_fract_z
_atom_site_U_iso_or_equiv
_atom_site_adp_type
_atom_site_occupancy
_atom_site_symmetry_multiplicity
_atom_site_calc_flag
_atom_site_refinement_flags
_atom_site_disorder_assembly
_atom_site_disorder_group
O1 O 0.5663(2) 0.3748(2) 0.01549(7) 0.0513(6) Uani 1 1 d . . .
O3 O 0.3046(2) 0.5397(2) -0.04994(8) 0.0540(6) Uani 1 1 d . . .
N2 N 0.5256(3) 0.1390(3) 0.06496(8) 0.0500(7) Uani 1 1 d . . .
H2 H 0.6071 0.0955 0.0676 0.060 Uiso 1 1 calc R . .
C1 C 0.5033(3) 0.2804(3) -0.00395(10) 0.0414(7) Uani 1 1 d . . .
N1 N 0.4667(3) 0.2880(2) -0.04831(8) 0.0415(6) Uani 1 1 d . . .
N4 N 0.4946(3) 0.6676(3) 0.04583(9) 0.0542(7) Uani 1 1 d . . .
H4 H 0.5619 0.6180 0.0337 0.065 Uiso 1 1 calc R . .
C2 C 0.4392(3) 0.5343(3) -0.05640(9) 0.0401(7) Uani 1 1 d . . .
N3 N 0.5267(3) 0.6382(2) -0.04846(8) 0.0452(6) Uani 1 1 d . . .
H3 H 0.6190 0.6315 -0.0544 0.054 Uiso 1 1 calc R . .
O4 O 0.3355(3) 0.8381(3) 0.03517(10) 0.0795(8) Uani 1 1 d . . .
O7 O 0.3449(3) 0.2473(3) 0.10288(8) 0.0760(8) Uani 1 1 d . . .
C3 C 1.0002(4) 0.7285(4) 0.18788(12) 0.0652(10) Uani 1 1 d . . .
O8 O 0.5516(3) 0.1727(3) 0.13879(7) 0.0707(7) Uani 1 1 d . . .
C4 C 0.4525(5) 0.3734(4) -0.12342(11) 0.0655(10) Uani 1 1 d . . .
H4A H 0.3567 0.4140 -0.1285 0.079 Uiso 1 1 calc R . .
H4B H 0.5200 0.4062 -0.1466 0.079 Uiso 1 1 calc R . .
O6 O 0.8879(3) 0.7707(3) 0.15516(9) 0.0759(8) Uani 1 1 d . . .
O2 O 0.2122(3) 0.4555(3) 0.04654(13) 0.0888(9) Uani 1 1 d . . .
C5 C 0.4690(4) 0.7641(3) -0.02975(12) 0.0573(9) Uani 1 1 d . . .
H5A H 0.3834 0.7905 -0.0475 0.069 Uiso 1 1 calc R . .
H5B H 0.5426 0.8344 -0.0335 0.069 Uiso 1 1 calc R . .
C6 C 0.5095(4) 0.4063(3) -0.07519(9) 0.0450(8) Uani 1 1 d . . .
H6 H 0.6168 0.4155 -0.0755 0.054 Uiso 1 1 calc R . .
C7 C 0.4260(3) 0.7579(3) 0.01992(13) 0.0514(8) Uani 1 1 d . . .
C8 C 0.4645(4) 0.1924(3) 0.10221(11) 0.0515(8) Uani 1 1 d . . .
C9 C 0.5082(4) 0.7665(5) 0.12354(13) 0.0743(12) Uani 1 1 d . . .
H9A H 0.4641 0.8491 0.1118 0.089 Uiso 1 1 calc R . .
H9B H 0.4711 0.7523 0.1543 0.089 Uiso 1 1 calc R . .
N5 N 0.6665(3) 0.7846(4) 0.12573(10) 0.0695(9) Uani 1 1 d . . .
H5 H 0.7095 0.8299 0.1044 0.083 Uiso 1 1 calc R . .
C10 C 0.7474(4) 0.7336(5) 0.15945(13) 0.0696(11) Uani 1 1 d . . .
C11 C 0.4430(5) 0.2241(4) -0.12435(12) 0.0744(11) Uani 1 1 d . . .
H11A H 0.5370 0.1851 -0.1329 0.089 Uiso 1 1 calc R . .
H11B H 0.3695 0.1949 -0.1463 0.089 Uiso 1 1 calc R . .
C12 C 0.4606(5) 0.6490(4) 0.09386(12) 0.0723(11) Uani 1 1 d . . .
H12A H 0.5084 0.5670 0.1046 0.087 Uiso 1 1 calc R . .
H12B H 0.3553 0.6364 0.0972 0.087 Uiso 1 1 calc R . .
O5 O 0.6993(4) 0.6668(5) 0.18941(10) 0.1422(18) Uani 1 1 d . . .
C13 C 0.4604(4) 0.1517(3) 0.02056(10) 0.0510(8) Uani 1 1 d . . .
H13A H 0.3542 0.1492 0.0237 0.061 Uiso 1 1 calc R . .
H13B H 0.4895 0.0745 0.0021 0.061 Uiso 1 1 calc R . .
C14 C 0.4968(4) 0.1958(4) 0.18543(11) 0.0703(11) Uani 1 1 d . . .
C15 C 0.4005(4) 0.1800(3) -0.07671(11) 0.0546(9) Uani 1 1 d . . .
H15A H 0.2945 0.1770 -0.0731 0.065 Uiso 1 1 calc R . .
H15B H 0.4414 0.0918 -0.0693 0.065 Uiso 1 1 calc R . .
C16 C 0.9636(6) 0.7828(11) 0.2331(2) 0.202(5) Uani 1 1 d . . .
H16A H 0.9055 0.8635 0.2297 0.302 Uiso 1 1 calc R . .
H16B H 1.0525 0.8041 0.2493 0.302 Uiso 1 1 calc R . .
H16C H 0.9087 0.7163 0.2500 0.302 Uiso 1 1 calc R . .
C17 C 0.6263(6) 0.1490(7) 0.21432(14) 0.122(2) Uani 1 1 d . . .
H17A H 0.6517 0.0576 0.2062 0.184 Uiso 1 1 calc R . .
H17B H 0.6000 0.1526 0.2461 0.184 Uiso 1 1 calc R . .
H17C H 0.7090 0.2074 0.2089 0.184 Uiso 1 1 calc R . .
C18 C 0.3687(5) 0.1063(5) 0.19404(13) 0.0963(15) Uani 1 1 d . . .
H18A H 0.2872 0.1354 0.1756 0.144 Uiso 1 1 calc R . .
H18B H 0.3421 0.1111 0.2258 0.144 Uiso 1 1 calc R . .
H18C H 0.3938 0.0145 0.1863 0.144 Uiso 1 1 calc R . .
C19 C 1.1355(5) 0.7942(8) 0.1710(2) 0.149(3) Uani 1 1 d . . .
H19A H 1.1535 0.7667 0.1400 0.223 Uiso 1 1 calc R . .
H19B H 1.2171 0.7676 0.1899 0.223 Uiso 1 1 calc R . .
H19C H 1.1241 0.8910 0.1723 0.223 Uiso 1 1 calc R . .
C20 C 0.4611(8) 0.3430(5) 0.19261(16) 0.128(2) Uani 1 1 d . . .
H20A H 0.5443 0.3974 0.1841 0.192 Uiso 1 1 calc R . .
H20B H 0.4383 0.3583 0.2243 0.192 Uiso 1 1 calc R . .
H20C H 0.3780 0.3674 0.1741 0.192 Uiso 1 1 calc R . .
C21 C 1.0124(11) 0.5822(6) 0.1875(3) 0.248(6) Uani 1 1 d . . .
H21A H 0.9310 0.5442 0.1710 0.372 Uiso 1 1 calc R . .
H21B H 1.0115 0.5489 0.2184 0.372 Uiso 1 1 calc R . .
H21C H 1.1028 0.5563 0.1730 0.372 Uiso 1 1 calc R . .
H42 H 0.288(8) 0.399(8) 0.067(2) 0.21(3) Uiso 1 1 d . . .
H41 H 0.284(10) 0.478(9) 0.013(3) 0.23(3) Uiso 1 1 d . . .

loop_
_atom_site_aniso_label
_atom_site_aniso_U_11
_atom_site_aniso_U_22
_atom_site_aniso_U_33
_atom_site_aniso_U_23
_atom_site_aniso_U_13
_atom_site_aniso_U_12
O1 0.0640(14) 0.0405(12) 0.0494(12) -0.0040(10) -0.0123(11) -0.0020(11)
O3 0.0370(13) 0.0486(13) 0.0765(15) 0.0049(12) -0.0038(11) -0.0011(10)
N2 0.0561(16) 0.0536(16) 0.0403(14) 0.0030(12) 0.0033(12) 0.0129(14)
C1 0.0417(17) 0.0386(16) 0.0438(18) -0.0019(13) 0.0024(13) 0.0054(14)
N1 0.0510(14) 0.0358(13) 0.0378(14) 0.0010(11) -0.0041(12) 0.0021(12)
N4 0.0526(16) 0.0513(17) 0.0588(17) -0.0068(14) 0.0085(14) 0.0045(14)
C2 0.0388(18) 0.0429(17) 0.0385(17) 0.0110(13) -0.0051(13) -0.0047(14)
N3 0.0383(13) 0.0413(14) 0.0558(15) 0.0035(12) -0.0028(12) -0.0031(12)
O4 0.0475(14) 0.0637(16) 0.127(2) -0.0193(16) 0.0127(15) 0.0081(13)
O7 0.0612(16) 0.105(2) 0.0621(15) -0.0048(15) 0.0019(12) 0.0267(16)
C3 0.067(2) 0.070(2) 0.059(2) 0.0062(18) -0.0045(18) -0.003(2)
O8 0.0574(14) 0.115(2) 0.0399(13) 0.0055(13) -0.0008(11) 0.0080(15)
C4 0.082(3) 0.070(3) 0.045(2) -0.0009(17) 0.0039(18) -0.003(2)
O6 0.0561(16) 0.097(2) 0.0746(17) 0.0232(16) 0.0027(13) -0.0116(14)
O2 0.0630(17) 0.088(2) 0.115(2) 0.0068(19) 0.0041(18) -0.0053(16)
C5 0.0537(19) 0.0418(18) 0.076(2) 0.0092(16) -0.0104(17) -0.0039(16)
C6 0.0438(18) 0.0500(19) 0.0413(17) 0.0029(14) 0.0011(13) -0.0037(15)
C7 0.0346(17) 0.0379(17) 0.082(2) -0.0064(18) -0.0022(16) -0.0051(15)
C8 0.051(2) 0.056(2) 0.0472(19) 0.0021(16) 0.0029(16) 0.0010(17)
C9 0.052(2) 0.105(3) 0.066(2) -0.022(2) 0.0171(17) -0.020(2)
N5 0.0557(19) 0.092(2) 0.0610(19) 0.0074(17) 0.0091(15) -0.0157(17)
C10 0.072(3) 0.097(3) 0.040(2) 0.002(2) 0.0032(18) -0.031(2)
C11 0.103(3) 0.069(3) 0.052(2) -0.0115(18) -0.018(2) 0.000(2)
C12 0.070(2) 0.077(3) 0.070(2) -0.008(2) 0.015(2) -0.021(2)
O5 0.108(3) 0.247(5) 0.072(2) 0.067(3) -0.0179(18) -0.095(3)
C13 0.063(2) 0.0451(18) 0.0453(18) -0.0028(14) -0.0001(16) 0.0006(16)
C14 0.079(3) 0.092(3) 0.0401(19) -0.0089(18) 0.0063(18) -0.008(2)
C15 0.063(2) 0.045(2) 0.056(2) -0.0087(16) -0.0089(16) 0.0009(17)
C16 0.082(4) 0.403(13) 0.120(5) -0.126(7) -0.008(3) -0.028(6)
C17 0.099(4) 0.222(7) 0.046(2) 0.018(3) -0.011(2) -0.007(4)
C18 0.105(4) 0.126(4) 0.058(3) -0.003(3) 0.023(2) -0.021(3)
C19 0.054(3) 0.225(8) 0.167(6) 0.097(5) -0.006(3) 0.010(4)
C20 0.207(7) 0.101(4) 0.076(3) -0.024(3) 0.005(4) -0.015(4)
C21 0.278(11) 0.064(4) 0.402(14) 0.014(6) -0.211(11) 0.011(5)

loop_
_atom_type_symbol
_atom_type_description
_atom_type_scat_dispersion_real
_atom_type_scat_dispersion_imag
_atom_type_scat_source
C C 0.0033 0.0016 'International Tables Vol C Tables 4.2.6.8 and 6.1.1.4'
H H 0.0000 0.0000 'International Tables Vol C Tables 4.2.6.8 and 6.1.1.4'
N N 0.0061 0.0033 'International Tables Vol C Tables 4.2.6.8 and 6.1.1.4'
O O 0.0106 0.0060 'International Tables Vol C Tables 4.2.6.8 and 6.1.1.4'

loop_
_geom_angle_atom_site_label_1
_geom_angle_atom_site_label_2
_geom_angle_atom_site_label_3
_geom_angle
_geom_angle_site_symmetry_1
_geom_angle_site_symmetry_3
_geom_angle_publ_flag
C8 N2 C13 122.3(3) . . ?
O1 C1 N1 121.3(3) . . ?
O1 C1 C13 122.4(3) . . ?
N1 C1 C13 116.2(3) . . ?
C1 N1 C6 120.0(2) . . ?
C1 N1 C15 127.2(2) . . ?
C6 N1 C15 112.4(2) . . ?
C7 N4 C12 122.6(3) . . ?
O3 C2 N3 122.4(3) . . ?
O3 C2 C6 120.5(3) . . ?
N3 C2 C6 117.1(3) . . ?
C2 N3 C5 120.8(3) . . ?
C21 C3 O6 109.4(4) . . ?
C21 C3 C16 112.8(7) . . ?
O6 C3 C16 109.2(4) . . ?
C21 C3 C19 111.8(6) . . ?
O6 C3 C19 103.9(3) . . ?
C16 C3 C19 109.3(5) . . ?
C8 O8 C14 121.1(3) . . ?
C11 C4 C6 104.3(3) . . ?
C10 O6 C3 122.0(3) . . ?
N3 C5 C7 115.0(3) . . ?
N1 C6 C2 110.9(2) . . ?
N1 C6 C4 103.6(2) . . ?
C2 C6 C4 111.4(3) . . ?
O4 C7 N4 122.8(4) . . ?
O4 C7 C5 120.0(3) . . ?
N4 C7 C5 117.2(3) . . ?
O7 C8 N2 124.3(3) . . ?
O7 C8 O8 125.4(3) . . ?
N2 C8 O8 110.3(3) . . ?
N5 C9 C12 113.8(3) . . ?
C10 N5 C9 122.3(3) . . ?
O5 C10 N5 123.8(4) . . ?
O5 C10 O6 125.3(4) . . ?
N5 C10 O6 110.9(3) . . ?
C4 C11 C15 106.6(3) . . ?
N4 C12 C9 113.5(3) . . ?
N2 C13 C1 113.4(3) . . ?
O8 C14 C18 109.4(3) . . ?
O8 C14 C20 110.7(3) . . ?
C18 C14 C20 112.4(4) . . ?
O8 C14 C17 101.9(3) . . ?
C18 C14 C17 109.5(4) . . ?
C20 C14 C17 112.5(4) . . ?
N1 C15 C11 101.9(3) . . ?

loop_
_geom_bond_atom_site_label_1
_geom_bond_atom_site_label_2
_geom_bond_distance
_geom_bond_site_symmetry_2
_geom_bond_publ_flag
O1 C1 1.231(3) . ?
O3 C2 1.239(4) . ?
N2 C8 1.331(4) . ?
N2 C13 1.432(4) . ?
C1 N1 1.340(4) . ?
C1 C13 1.508(4) . ?
N1 C6 1.458(4) . ?
N1 C15 1.478(4) . ?
N4 C7 1.324(4) . ?
N4 C12 1.449(4) . ?
C2 N3 1.317(4) . ?
C2 C6 1.517(4) . ?
N3 C5 1.454(4) . ?
O4 C7 1.225(4) . ?
O7 C8 1.214(4) . ?
C3 C21 1.446(7) . ?
C3 O6 1.459(4) . ?
C3 C16 1.464(7) . ?
C3 C19 1.475(6) . ?
O8 C8 1.345(4) . ?
O8 C14 1.469(4) . ?
C4 C11 1.474(5) . ?
C4 C6 1.537(4) . ?
O6 C10 1.335(4) . ?
C5 C7 1.505(5) . ?
C9 N5 1.452(5) . ?
C9 C12 1.510(5) . ?
N5 C10 1.328(5) . ?
C10 O5 1.179(4) . ?
C11 C15 1.509(5) . ?
C14 C18 1.483(6) . ?
C14 C20 1.501(7) . ?
C14 C17 1.520(6) . ?

loop_
_geom_torsion_atom_site_label_1
_geom_torsion_atom_site_label_2
_geom_torsion_atom_site_label_3
_geom_torsion_atom_site_label_4
_geom_torsion
_geom_torsion_site_symmetry_1
_geom_torsion_site_symmetry_2
_geom_torsion_site_symmetry_3
_geom_torsion_site_symmetry_4
_geom_torsion_publ_flag
O1 C1 N1 C6 3.8(4) . . . . ?
C13 C1 N1 C6 -177.3(3) . . . . ?
O1 C1 N1 C15 175.5(3) . . . . ?
C13 C1 N1 C15 -5.6(4) . . . . ?
O3 C2 N3 C5 2.5(4) . . . . ?
C6 C2 N3 C5 -179.0(2) . . . . ?
C21 C3 O6 C10 62.0(7) . . . . ?
C16 C3 O6 C10 -62.0(6) . . . . ?
C19 C3 O6 C10 -178.5(5) . . . . ?
C2 N3 C5 C7 72.5(4) . . . . ?
C1 N1 C6 C2 -62.2(3) . . . . ?
C15 N1 C6 C2 124.9(3) . . . . ?
C1 N1 C6 C4 178.1(3) . . . . ?
C15 N1 C6 C4 5.3(3) . . . . ?
O3 C2 C6 N1 -52.3(4) . . . . ?
N3 C2 C6 N1 129.1(3) . . . . ?
O3 C2 C6 C4 62.6(4) . . . . ?
N3 C2 C6 C4 -116.0(3) . . . . ?
C11 C4 C6 N1 -23.8(4) . . . . ?
C11 C4 C6 C2 -143.1(3) . . . . ?
C12 N4 C7 O4 4.7(5) . . . . ?
C12 N4 C7 C5 -178.3(3) . . . . ?
N3 C5 C7 O4 -156.3(3) . . . . ?
N3 C5 C7 N4 26.6(4) . . . . ?
C13 N2 C8 O7 5.5(5) . . . . ?
C13 N2 C8 O8 -176.5(3) . . . . ?
C14 O8 C8 O7 10.9(5) . . . . ?
C14 O8 C8 N2 -167.0(3) . . . . ?
C12 C9 N5 C10 -95.9(4) . . . . ?
C9 N5 C10 O5 2.3(7) . . . . ?
C9 N5 C10 O6 -176.4(3) . . . . ?
C3 O6 C10 O5 1.2(7) . . . . ?
C3 O6 C10 N5 179.8(3) . . . . ?
C6 C4 C11 C15 34.0(4) . . . . ?
C7 N4 C12 C9 -69.9(4) . . . . ?
N5 C9 C12 N4 -65.7(5) . . . . ?
C8 N2 C13 C1 86.5(4) . . . . ?
O1 C1 C13 N2 -12.0(4) . . . . ?
N1 C1 C13 N2 169.1(2) . . . . ?
C8 O8 C14 C18 59.2(5) . . . . ?
C8 O8 C14 C20 -65.1(5) . . . . ?
C8 O8 C14 C17 175.1(4) . . . . ?
C1 N1 C15 C11 -157.4(3) . . . . ?
C6 N1 C15 C11 14.8(4) . . . . ?
C4 C11 C15 N1 -30.0(4) . . . . ?

loop_
_cod_related_entry_id
_cod_related_entry_database
_cod_related_entry_code
1 ChemSpider 30653515
